data_7018048
loop_
_publ_author_name
'Crosbie, Elaine'
'Kennedy, Alan R.'
'Mulvey, Robert E.'
'Robertson, Stuart D.'

_publ_section_title
;
 After-effects of lithium-mediated alumination of 3-iodoanisole: isolation
 of molecular salt elimination and trapped-benzyne products.
;
_journal_issue 6
_journal_name_full 'Dalton transactions (Cambridge, England : 2003)'
_journal_page_first 1832
_journal_page_last 1839
_journal_paper_doi 10.1039/c2dt11893a
_journal_volume 41
_journal_year 2012
_chemical_formula_moiety 'C36 H76 I4 Li4 N4'
_chemical_formula_sum 'C36 H76 I4 Li4 N4'
_chemical_formula_weight 1100.37
_chemical_name_systematic
;
?
;
_space_group_IT_number 15
_symmetry_cell_setting monoclinic
_symmetry_space_group_name_Hall '-C 2yc'
_symmetry_space_group_name_H-M 'C 1 2/c 1'
_atom_sites_solution_hydrogens geom
_atom_sites_solution_primary direct
_atom_sites_solution_secondary difmap
_audit_creation_method SHELXL-97
_cell_angle_alpha 90.00
_cell_angle_beta 118.682(4)
_cell_angle_gamma 90.00
_cell_formula_units_Z 4
_cell_length_a 25.5194(9)
_cell_length_b 10.7301(2)
_cell_length_c 19.8807(6)
_cell_measurement_reflns_used 4989
_cell_measurement_temperature 123(2)
_cell_measurement_theta_max 29.6742
_cell_measurement_theta_min 2.7956
_cell_volume 4775.9(3)
_computing_cell_refinement
;
CrysAlisPro, Oxford Diffraction Ltd.,
Version 1.171.34.44 (release 25-10-2010 CrysAlis171 .NET)
(compiled Oct 25 2010,18:11:34)
;
_computing_data_collection
;
CrysAlisPro, Oxford Diffraction Ltd.,
Version 1.171.34.44 (release 25-10-2010 CrysAlis171 .NET)
(compiled Oct 25 2010,18:11:34)
;
_computing_data_reduction
;
CrysAlisPro, Oxford Diffraction Ltd.,
Version 1.171.34.44 (release 25-10-2010 CrysAlis171 .NET)
(compiled Oct 25 2010,18:11:34)
;
_computing_structure_refinement 'SHELXL-97 (Sheldrick, 1997)'
_computing_structure_solution 'SHELXS-97 (Sheldrick, 1990)'
_diffrn_ambient_temperature 123(2)
_diffrn_measured_fraction_theta_full 0.997
_diffrn_measured_fraction_theta_max 0.915
_diffrn_measurement_device_type 'Xcalibur, Sapphire3, Gemini'
_diffrn_radiation_monochromator graphite
_diffrn_radiation_source 'fine-focus sealed tube'
_diffrn_radiation_type MoK\a
_diffrn_radiation_wavelength 0.71073
_diffrn_reflns_av_R_equivalents 0.0354
_diffrn_reflns_av_sigmaI/netI 0.0592
_diffrn_reflns_limit_h_max 34
_diffrn_reflns_limit_h_min -26
_diffrn_reflns_limit_k_max 13
_diffrn_reflns_limit_k_min -13
_diffrn_reflns_limit_l_max 22
_diffrn_reflns_limit_l_min -26
_diffrn_reflns_number 11422
_diffrn_reflns_theta_full 27.00
_diffrn_reflns_theta_max 28.99
_diffrn_reflns_theta_min 2.80
_exptl_absorpt_coefficient_mu 2.636
_exptl_absorpt_correction_T_max 1.00000
_exptl_absorpt_correction_T_min 0.68803
_exptl_absorpt_correction_type multi-scan
_exptl_absorpt_process_details
;
CrysAlisPro, Oxford Diffraction Ltd.,
Version 1.171.34.44 (release 25-10-2010 CrysAlis171 .NET)
(compiled Oct 25 2010,18:11:34)
Empirical absorption correction using spherical harmonics,
implemented in SCALE3 ABSPACK scaling algorithm.
;
_exptl_crystal_colour colourless
_exptl_crystal_density_diffrn 1.530
_exptl_crystal_density_method 'not measured'
_exptl_crystal_description plate
_exptl_crystal_F_000 2176
_exptl_crystal_size_max 0.12
_exptl_crystal_size_mid 0.12
_exptl_crystal_size_min 0.02
_refine_diff_density_max 1.070
_refine_diff_density_min -0.600
_refine_diff_density_rms 0.133
_refine_ls_extinction_method none
_refine_ls_goodness_of_fit_ref 1.082
_refine_ls_hydrogen_treatment mixed
_refine_ls_matrix_type full
_refine_ls_number_parameters 233
_refine_ls_number_reflns 5807
_refine_ls_number_restraints 2
_refine_ls_restrained_S_all 1.082
_refine_ls_R_factor_all 0.0582
_refine_ls_R_factor_gt 0.0409
_refine_ls_shift/su_max 0.000
_refine_ls_shift/su_mean 0.000
_refine_ls_structure_factor_coef Fsqd
_refine_ls_weighting_details 'calc w=1/[\s^2^(Fo^2^)+(0.0227P)^2^+0.0000P] where P=(Fo^2^+2Fc^2^)/3'
_refine_ls_weighting_scheme calc
_refine_ls_wR_factor_gt 0.0730
_refine_ls_wR_factor_ref 0.0794
_reflns_number_gt 4687
_reflns_number_total 5807
_reflns_threshold_expression >2sigma(I)
_cod_data_source_file c2dt11893a.txt
_cod_data_source_block srec1101
_cod_original_cell_volume 4775.9(2)
_cod_original_sg_symbol_H-M 'C 2/c'
_cod_database_code 7018048

loop_
_symmetry_equiv_pos_as_xyz
'x, y, z'
'-x, y, -z+1/2'
'x+1/2, y+1/2, z'
'-x+1/2, y+1/2, -z+1/2'
'-x, -y, -z'
'x, -y, z-1/2'
'-x+1/2, -y+1/2, -z'
'x+1/2, -y+1/2, z-1/2'

loop_
_atom_site_label
_atom_site_type_symbol
_atom_site_fract_x
_atom_site_fract_y
_atom_site_fract_z
_atom_site_U_iso_or_equiv
_atom_site_adp_type
_atom_site_occupancy
_atom_site_symmetry_multiplicity
_atom_site_calc_flag
_atom_site_refinement_flags
Li1 Li 0.0499(3) 0.1371(7) 0.2108(4) 0.0274(16) Uani 1 1 d .
Li2 Li 0.0648(3) 0.3802(6) 0.3466(4) 0.0263(16) Uani 1 1 d .
I1 I 0.076750(12) 0.11777(2) 0.368587(14) 0.02302(8) Uani 1 1 d .
I2 I 0.058027(12) 0.40640(2) 0.202558(15) 0.02416(8) Uani 1 1 d .
N1 N 0.11028(14) 0.0087(3) 0.20499(17) 0.0190(7) Uani 1 1 d D
N2 N 0.13537(15) 0.4438(3) 0.45031(18) 0.0202(7) Uani 1 1 d D
C1 C 0.08591(19) -0.1192(3) 0.1751(2) 0.0229(9) Uani 1 1 d .
C2 C 0.13539(19) -0.2089(4) 0.1826(2) 0.0271(10) Uani 1 1 d .
H2A H 0.1621 -0.2266 0.2375 0.033 Uiso 1 1 calc R
H2B H 0.1171 -0.2885 0.1570 0.033 Uiso 1 1 calc R
C3 C 0.17213(19) -0.1566(4) 0.1475(2) 0.0287(10) Uani 1 1 d .
H3A H 0.1462 -0.1416 0.0920 0.034 Uiso 1 1 calc R
H3B H 0.2036 -0.2167 0.1538 0.034 Uiso 1 1 calc R
C4 C 0.20042(19) -0.0348(4) 0.1878(2) 0.0289(10) Uani 1 1 d .
H4A H 0.2236 0.0009 0.1643 0.035 Uiso 1 1 calc R
H4B H 0.2287 -0.0526 0.2423 0.035 Uiso 1 1 calc R
C5 C 0.15485(18) 0.0618(4) 0.1838(2) 0.0245(9) Uani 1 1 d .
C6 C 0.0587(2) -0.1679(4) 0.2230(3) 0.0377(12) Uani 1 1 d .
H6A H 0.0254 -0.1141 0.2159 0.057 Uiso 1 1 calc R
H6B H 0.0891 -0.1682 0.2772 0.057 Uiso 1 1 calc R
H6C H 0.0440 -0.2529 0.2068 0.057 Uiso 1 1 calc R
C7 C 0.03663(19) -0.1127(4) 0.0910(2) 0.0301(10) Uani 1 1 d .
H7A H 0.0090 -0.0449 0.0850 0.045 Uiso 1 1 calc R
H7B H 0.0148 -0.1918 0.0765 0.045 Uiso 1 1 calc R
H7C H 0.0547 -0.0971 0.0580 0.045 Uiso 1 1 calc R
C8 C 0.1882(2) 0.1649(4) 0.2420(2) 0.0333(11) Uani 1 1 d .
H8A H 0.2070 0.1301 0.2939 0.050 Uiso 1 1 calc R
H8B H 0.1600 0.2304 0.2377 0.050 Uiso 1 1 calc R
H8C H 0.2190 0.2003 0.2316 0.050 Uiso 1 1 calc R
C9 C 0.1221(2) 0.1208(4) 0.1037(2) 0.0317(10) Uani 1 1 d .
H9A H 0.1067 0.0549 0.0648 0.048 Uiso 1 1 calc R
H9B H 0.1499 0.1734 0.0954 0.048 Uiso 1 1 calc R
H9C H 0.0888 0.1716 0.0996 0.048 Uiso 1 1 calc R
C11 C 0.11615(18) 0.5084(4) 0.5017(2) 0.0227(9) Uani 1 1 d .
C12 C 0.16953(18) 0.5380(4) 0.5807(2) 0.0275(10) Uani 1 1 d .
H12A H 0.1558 0.5922 0.6094 0.033 Uiso 1 1 calc R
H12B H 0.1844 0.4594 0.6099 0.033 Uiso 1 1 calc R
C13 C 0.2204(2) 0.6020(4) 0.5756(2) 0.0324(11) Uani 1 1 d .
H13A H 0.2541 0.6158 0.6277 0.039 Uiso 1 1 calc R
H13B H 0.2070 0.6841 0.5503 0.039 Uiso 1 1 calc R
C14 C 0.24099(18) 0.5210(4) 0.5295(2) 0.0299(10) Uani 1 1 d .
H14A H 0.2576 0.4421 0.5576 0.036 Uiso 1 1 calc R
H14B H 0.2733 0.5647 0.5249 0.036 Uiso 1 1 calc R
C15 C 0.19041(18) 0.4909(4) 0.4492(2) 0.0250(9) Uani 1 1 d .
C16 C 0.07505(19) 0.4188(4) 0.5132(2) 0.0291(10) Uani 1 1 d .
H16A H 0.0389 0.4052 0.4641 0.044 Uiso 1 1 calc R
H16B H 0.0642 0.4541 0.5502 0.044 Uiso 1 1 calc R
H16C H 0.0956 0.3391 0.5326 0.044 Uiso 1 1 calc R
C17 C 0.0807(2) 0.6258(4) 0.4634(2) 0.0312(10) Uani 1 1 d .
H17A H 0.0499 0.6062 0.4110 0.047 Uiso 1 1 calc R
H17B H 0.1076 0.6894 0.4619 0.047 Uiso 1 1 calc R
H17C H 0.0617 0.6573 0.4927 0.047 Uiso 1 1 calc R
C18 C 0.2111(2) 0.3861(4) 0.4150(2) 0.0299(10) Uani 1 1 d .
H18A H 0.2138 0.3080 0.4419 0.045 Uiso 1 1 calc R
H18B H 0.2504 0.4070 0.4206 0.045 Uiso 1 1 calc R
H18C H 0.1823 0.3765 0.3605 0.045 Uiso 1 1 calc R
C19 C 0.1758(2) 0.6050(4) 0.3964(2) 0.0327(11) Uani 1 1 d .
H19A H 0.1666 0.6763 0.4197 0.049 Uiso 1 1 calc R
H19B H 0.1411 0.5863 0.3466 0.049 Uiso 1 1 calc R
H19C H 0.2102 0.6249 0.3891 0.049 Uiso 1 1 calc R
H98 H 0.1278(15) -0.006(3) 0.2524(7) 0.016(10) Uiso 1 1 d D
H99 H 0.1458(17) 0.3725(17) 0.469(2) 0.022(12) Uiso 1 1 d D

loop_
_atom_site_aniso_label
_atom_site_aniso_U_11
_atom_site_aniso_U_22
_atom_site_aniso_U_33
_atom_site_aniso_U_23
_atom_site_aniso_U_13
_atom_site_aniso_U_12
Li1 0.027(4) 0.027(4) 0.033(4) -0.004(3) 0.019(3) 0.000(3)
Li2 0.031(4) 0.025(4) 0.025(4) 0.001(3) 0.015(3) -0.004(3)
I1 0.02232(15) 0.01964(14) 0.02426(14) 0.00044(10) 0.00891(11) -0.00068(12)
I2 0.02399(16) 0.02441(14) 0.02307(14) 0.00249(10) 0.01049(11) -0.00032(12)
N1 0.0211(19) 0.0198(17) 0.0181(17) -0.0008(13) 0.0110(15) -0.0031(15)
N2 0.0229(19) 0.0165(17) 0.0248(17) -0.0013(14) 0.0143(15) 0.0002(16)
C1 0.025(2) 0.0170(19) 0.030(2) -0.0062(16) 0.0156(19) -0.0040(18)
C2 0.034(3) 0.021(2) 0.027(2) 0.0002(17) 0.016(2) 0.005(2)
C3 0.028(3) 0.025(2) 0.035(2) 0.0036(18) 0.017(2) 0.003(2)
C4 0.025(2) 0.034(2) 0.032(2) -0.0024(19) 0.0165(19) -0.001(2)
C5 0.020(2) 0.026(2) 0.027(2) -0.0002(17) 0.0105(18) -0.0023(19)
C6 0.050(3) 0.022(2) 0.058(3) 0.002(2) 0.039(3) -0.007(2)
C7 0.027(3) 0.027(2) 0.035(2) -0.0089(18) 0.014(2) -0.007(2)
C8 0.029(3) 0.029(2) 0.042(3) -0.007(2) 0.017(2) -0.006(2)
C9 0.036(3) 0.029(2) 0.031(2) 0.0078(19) 0.017(2) -0.001(2)
C11 0.020(2) 0.024(2) 0.021(2) -0.0037(16) 0.0078(17) 0.0024(19)
C12 0.026(2) 0.031(2) 0.024(2) -0.0034(18) 0.0102(18) 0.002(2)
C13 0.030(3) 0.028(2) 0.027(2) -0.0049(18) 0.004(2) -0.003(2)
C14 0.022(2) 0.032(2) 0.030(2) -0.0007(19) 0.0082(19) -0.006(2)
C15 0.022(2) 0.026(2) 0.027(2) -0.0005(17) 0.0126(18) -0.004(2)
C16 0.028(2) 0.035(2) 0.026(2) -0.0015(18) 0.0154(19) 0.000(2)
C17 0.031(3) 0.028(2) 0.027(2) -0.0049(18) 0.009(2) 0.010(2)
C18 0.027(3) 0.034(2) 0.033(2) 0.0056(19) 0.018(2) 0.003(2)
C19 0.037(3) 0.028(2) 0.035(2) 0.0013(19) 0.019(2) -0.010(2)

loop_
_atom_type_symbol
_atom_type_description
_atom_type_scat_dispersion_real
_atom_type_scat_dispersion_imag
_atom_type_scat_source
Li Li -0.0003 0.0001 'International Tables Vol C Tables 4.2.6.8 and 6.1.1.4'
I I -0.4742 1.8119 'International Tables Vol C Tables 4.2.6.8 and 6.1.1.4'
N N 0.0061 0.0033 'International Tables Vol C Tables 4.2.6.8 and 6.1.1.4'
C C 0.0033 0.0016 'International Tables Vol C Tables 4.2.6.8 and 6.1.1.4'
H H 0.0000 0.0000 'International Tables Vol C Tables 4.2.6.8 and 6.1.1.4'

loop_
_geom_angle_atom_site_label_1
_geom_angle_atom_site_label_2
_geom_angle_atom_site_label_3
_geom_angle
_geom_angle_site_symmetry_1
_geom_angle_site_symmetry_3
N1 Li1 I1 125.9(3) . 2
N1 Li1 I1 102.4(3) . .
I1 Li1 I1 102.3(2) 2 .
N1 Li1 I2 124.9(3) . .
I1 Li1 I2 97.7(2) 2 .
I1 Li1 I2 98.5(2) . .
N1 Li1 H98 21.2(5) . .
I1 Li1 H98 134.4(9) 2 .
I1 Li1 H98 81.3(5) . .
I2 Li1 H98 127.1(10) . .
N2 Li2 I2 125.1(3) . .
N2 Li2 I2 126.6(3) . 2
I2 Li2 I2 97.0(2) . 2
N2 Li2 I1 101.2(3) . .
I2 Li2 I1 101.9(2) . .
I2 Li2 I1 99.9(2) 2 .
N2 Li2 H99 21.1(5) . .
I2 Li2 H99 131.5(11) . .
I2 Li2 H99 130.8(11) 2 .
I1 Li2 H99 80.1(5) . .
Li1 I1 Li2 80.4(2) 2 .
Li1 I1 Li1 77.1(2) 2 .
Li2 I1 Li1 79.0(2) . .
Li2 I2 Li2 81.8(2) . 2
Li2 I2 Li1 79.24(19) . .
Li2 I2 Li1 79.77(19) 2 .
C5 N1 C1 117.3(3) . .
C5 N1 Li1 116.0(3) . .
C1 N1 Li1 116.3(3) . .
C5 N1 H98 108(3) . .
C1 N1 H98 100(3) . .
Li1 N1 H98 94(3) . .
C11 N2 C15 117.9(3) . .
C11 N2 Li2 114.4(3) . .
C15 N2 Li2 117.6(3) . .
C11 N2 H99 105(3) . .
C15 N2 H99 102(3) . .
Li2 N2 H99 94(3) . .
N1 C1 C6 107.0(3) . .
N1 C1 C7 110.8(3) . .
C6 C1 C7 108.5(4) . .
N1 C1 C2 111.6(3) . .
C6 C1 C2 109.0(3) . .
C7 C1 C2 109.9(3) . .
C3 C2 C1 112.6(3) . .
C3 C2 H2A 109.1 . .
C1 C2 H2A 109.1 . .
C3 C2 H2B 109.1 . .
C1 C2 H2B 109.1 . .
H2A C2 H2B 107.8 . .
C2 C3 C4 108.5(3) . .
C2 C3 H3A 110.0 . .
C4 C3 H3A 110.0 . .
C2 C3 H3B 110.0 . .
C4 C3 H3B 110.0 . .
H3A C3 H3B 108.4 . .
C3 C4 C5 113.4(3) . .
C3 C4 H4A 108.9 . .
C5 C4 H4A 108.9 . .
C3 C4 H4B 108.9 . .
C5 C4 H4B 108.9 . .
H4A C4 H4B 107.7 . .
N1 C5 C8 106.5(3) . .
N1 C5 C4 112.8(3) . .
C8 C5 C4 108.5(3) . .
N1 C5 C9 109.8(3) . .
C8 C5 C9 108.3(3) . .
C4 C5 C9 110.8(3) . .
C1 C6 H6A 109.5 . .
C1 C6 H6B 109.5 . .
H6A C6 H6B 109.5 . .
C1 C6 H6C 109.5 . .
H6A C6 H6C 109.5 . .
H6B C6 H6C 109.5 . .
C1 C7 H7A 109.5 . .
C1 C7 H7B 109.5 . .
H7A C7 H7B 109.5 . .
C1 C7 H7C 109.5 . .
H7A C7 H7C 109.5 . .
H7B C7 H7C 109.5 . .
C5 C8 H8A 109.5 . .
C5 C8 H8B 109.5 . .
H8A C8 H8B 109.5 . .
C5 C8 H8C 109.5 . .
H8A C8 H8C 109.5 . .
H8B C8 H8C 109.5 . .
C5 C9 H9A 109.5 . .
C5 C9 H9B 109.5 . .
H9A C9 H9B 109.5 . .
C5 C9 H9C 109.5 . .
H9A C9 H9C 109.5 . .
H9B C9 H9C 109.5 . .
N2 C11 C16 106.6(3) . .
N2 C11 C17 110.7(3) . .
C16 C11 C17 108.1(4) . .
N2 C11 C12 111.9(3) . .
C16 C11 C12 108.3(3) . .
C17 C11 C12 111.2(3) . .
C13 C12 C11 113.1(3) . .
C13 C12 H12A 109.0 . .
C11 C12 H12A 109.0 . .
C13 C12 H12B 109.0 . .
C11 C12 H12B 109.0 . .
H12A C12 H12B 107.8 . .
C12 C13 C14 109.6(3) . .
C12 C13 H13A 109.8 . .
C14 C13 H13A 109.8 . .
C12 C13 H13B 109.8 . .
C14 C13 H13B 109.8 . .
H13A C13 H13B 108.2 . .
C13 C14 C15 112.6(4) . .
C13 C14 H14A 109.1 . .
C15 C14 H14A 109.1 . .
C13 C14 H14B 109.1 . .
C15 C14 H14B 109.1 . .
H14A C14 H14B 107.8 . .
N2 C15 C14 112.5(3) . .
N2 C15 C18 106.5(3) . .
C14 C15 C18 108.7(3) . .
N2 C15 C19 110.8(3) . .
C14 C15 C19 110.6(3) . .
C18 C15 C19 107.6(3) . .
C11 C16 H16A 109.5 . .
C11 C16 H16B 109.5 . .
H16A C16 H16B 109.5 . .
C11 C16 H16C 109.5 . .
H16A C16 H16C 109.5 . .
H16B C16 H16C 109.5 . .
C11 C17 H17A 109.5 . .
C11 C17 H17B 109.5 . .
H17A C17 H17B 109.5 . .
C11 C17 H17C 109.5 . .
H17A C17 H17C 109.5 . .
H17B C17 H17C 109.5 . .
C15 C18 H18A 109.5 . .
C15 C18 H18B 109.5 . .
H18A C18 H18B 109.5 . .
C15 C18 H18C 109.5 . .
H18A C18 H18C 109.5 . .
H18B C18 H18C 109.5 . .
C15 C19 H19A 109.5 . .
C15 C19 H19B 109.5 . .
H19A C19 H19B 109.5 . .
C15 C19 H19C 109.5 . .
H19A C19 H19C 109.5 . .
H19B C19 H19C 109.5 . .

loop_
_geom_bond_atom_site_label_1
_geom_bond_atom_site_label_2
_geom_bond_distance
_geom_bond_site_symmetry_2
Li1 N1 2.112(8) .
Li1 I1 2.843(7) 2
Li1 I1 2.879(7) .
Li1 I2 2.907(7) .
Li1 H98 2.32(3) .
Li2 N2 2.096(8) .
Li2 I2 2.799(7) .
Li2 I2 2.814(7) 2
Li2 I1 2.843(7) .
Li2 H99 2.31(4) .
I1 Li1 2.843(7) 2
I2 Li2 2.814(7) 2
N1 C5 1.502(5) .
N1 C1 1.507(5) .
N1 H98 0.842(10) .
N2 C11 1.498(5) .
N2 C15 1.502(5) .
N2 H99 0.835(10) .
C1 C6 1.515(5) .
C1 C7 1.536(6) .
C1 C2 1.536(5) .
C2 C3 1.519(5) .
C2 H2A 0.9900 .
C2 H2B 0.9900 .
C3 C4 1.521(5) .
C3 H3A 0.9900 .
C3 H3B 0.9900 .
C4 C5 1.531(6) .
C4 H4A 0.9900 .
C4 H4B 0.9900 .
C5 C8 1.531(5) .
C5 C9 1.536(5) .
C6 H6A 0.9800 .
C6 H6B 0.9800 .
C6 H6C 0.9800 .
C7 H7A 0.9800 .
C7 H7B 0.9800 .
C7 H7C 0.9800 .
C8 H8A 0.9800 .
C8 H8B 0.9800 .
C8 H8C 0.9800 .
C9 H9A 0.9800 .
C9 H9B 0.9800 .
C9 H9C 0.9800 .
C11 C16 1.519(5) .
C11 C17 1.525(5) .
C11 C12 1.540(5) .
C12 C13 1.515(6) .
C12 H12A 0.9900 .
C12 H12B 0.9900 .
C13 C14 1.526(6) .
C13 H13A 0.9900 .
C13 H13B 0.9900 .
C14 C15 1.530(5) .
C14 H14A 0.9900 .
C14 H14B 0.9900 .
C15 C18 1.534(5) .
C15 C19 1.538(5) .
C16 H16A 0.9800 .
C16 H16B 0.9800 .
C16 H16C 0.9800 .
C17 H17A 0.9800 .
C17 H17B 0.9800 .
C17 H17C 0.9800 .
C18 H18A 0.9800 .
C18 H18B 0.9800 .
C18 H18C 0.9800 .
C19 H19A 0.9800 .
C19 H19B 0.9800 .
C19 H19C 0.9800 .

loop_
_geom_torsion_atom_site_label_1
_geom_torsion_atom_site_label_2
_geom_torsion_atom_site_label_3
_geom_torsion_atom_site_label_4
_geom_torsion
_geom_torsion_site_symmetry_1
_geom_torsion_site_symmetry_4
N2 Li2 I1 Li1 142.3(3) . 2
I2 Li2 I1 Li1 -87.8(2) . 2
I2 Li2 I1 Li1 11.6(2) 2 2
N2 Li2 I1 Li1 -139.1(3) . .
I2 Li2 I1 Li1 -9.2(2) . .
I2 Li2 I1 Li1 90.2(2) 2 .
N1 Li1 I1 Li1 -140.1(2) . 2
I1 Li1 I1 Li1 -8.6(3) 2 2
I2 Li1 I1 Li1 91.30(18) . 2
N1 Li1 I1 Li2 137.4(3) . .
I1 Li1 I1 Li2 -91.1(2) 2 .
I2 Li1 I1 Li2 8.8(2) . .
N2 Li2 I2 Li2 -156.9(3) . 2
I2 Li2 I2 Li2 -11.5(3) 2 2
I1 Li2 I2 Li2 90.2(2) . 2
N2 Li2 I2 Li1 122.1(4) . .
I2 Li2 I2 Li1 -92.6(2) 2 .
I1 Li2 I2 Li1 9.1(2) . .
N1 Li1 I2 Li2 -120.5(4) . .
I1 Li1 I2 Li2 94.8(2) 2 .
I1 Li1 I2 Li2 -8.9(2) . .
N1 Li1 I2 Li2 156.0(4) . 2
I1 Li1 I2 Li2 11.3(2) 2 2
I1 Li1 I2 Li2 -92.4(2) . 2
I1 Li1 N1 C5 125.9(4) 2 .
I1 Li1 N1 C5 -118.8(3) . .
I2 Li1 N1 C5 -9.1(5) . .
I1 Li1 N1 C1 -18.3(5) 2 .
I1 Li1 N1 C1 97.0(3) . .
I2 Li1 N1 C1 -153.3(3) . .
I2 Li2 N2 C11 135.7(3) . .
I2 Li2 N2 C11 0.4(5) 2 .
I1 Li2 N2 C11 -111.0(3) . .
I2 Li2 N2 C15 -9.1(5) . .
I2 Li2 N2 C15 -144.4(3) 2 .
I1 Li2 N2 C15 104.2(3) . .
C5 N1 C1 C6 162.4(3) . .
Li1 N1 C1 C6 -53.9(4) . .
C5 N1 C1 C7 -79.6(4) . .
Li1 N1 C1 C7 64.2(4) . .
C5 N1 C1 C2 43.2(4) . .
Li1 N1 C1 C2 -173.1(3) . .
N1 C1 C2 C3 -52.3(5) . .
C6 C1 C2 C3 -170.3(3) . .
C7 C1 C2 C3 71.0(4) . .
C1 C2 C3 C4 59.3(5) . .
C2 C3 C4 C5 -57.1(5) . .
C1 N1 C5 C8 -160.2(3) . .
Li1 N1 C5 C8 56.0(4) . .
C1 N1 C5 C4 -41.3(5) . .
Li1 N1 C5 C4 174.9(3) . .
C1 N1 C5 C9 82.7(4) . .
Li1 N1 C5 C9 -61.1(4) . .
C3 C4 C5 N1 48.3(5) . .
C3 C4 C5 C8 166.0(4) . .
C3 C4 C5 C9 -75.3(4) . .
C15 N2 C11 C16 -160.7(3) . .
Li2 N2 C11 C16 54.6(4) . .
C15 N2 C11 C17 82.0(4) . .
Li2 N2 C11 C17 -62.7(4) . .
C15 N2 C11 C12 -42.5(5) . .
Li2 N2 C11 C12 172.8(3) . .
N2 C11 C12 C13 49.6(4) . .
C16 C11 C12 C13 166.7(3) . .
C17 C11 C12 C13 -74.7(4) . .
C11 C12 C13 C14 -57.1(5) . .
C12 C13 C14 C15 56.8(5) . .
C11 N2 C15 C14 42.7(5) . .
Li2 N2 C15 C14 -173.7(3) . .
C11 N2 C15 C18 161.7(3) . .
Li2 N2 C15 C18 -54.7(4) . .
C11 N2 C15 C19 -81.6(4) . .
Li2 N2 C15 C19 61.9(4) . .
C13 C14 C15 N2 -49.2(5) . .
C13 C14 C15 C18 -166.8(3) . .
C13 C14 C15 C19 75.3(5) . .
